data_2012020
loop_
_publ_author_name
'Steiner, Thomas'

_publ_section_title
;
 The C---H&#x00B7;&#x00B7;&#x00B7;O hydrogen bond in
 (dicyanomethyl)ammonium <i>p</i>-toluenesulfonate
;
_journal_issue 6
_journal_name_full 'Acta Crystallographica Section C'
_journal_page_first 775
_journal_page_last 776
_journal_paper_doi 10.1107/S0108270101005789
_journal_volume 57
_journal_year 2001
_chemical_formula_moiety 'C3 H4 N3 + , C7 H7 O3 S - '
_chemical_formula_sum 'C10 H11 N3 O3 S'
_chemical_formula_weight 253.28
_chemical_name_common 'aminomalononitrile p-toluenesulfonate'
_chemical_name_systematic
;
 Ammonio-malononitrile p-toluenesulfonate
;
_space_group_IT_number 14
_symmetry_cell_setting monoclinic
_symmetry_space_group_name_Hall '-P 2yn'
_symmetry_space_group_name_H-M 'P 1 21/n 1'
_cell_angle_alpha 90.00
_cell_angle_beta 96.40(14)
_cell_angle_gamma 90.00
_cell_formula_units_Z 4
_cell_length_a 5.604(9)
_cell_length_b 25.90(5)
_cell_length_c 8.427(12)
_cell_measurement_reflns_used 25
_cell_measurement_temperature 293(2)
_cell_measurement_theta_max 14.9
_cell_measurement_theta_min 8.2
_cell_volume 1216(4)
_computing_cell_refinement 'STOE Diffractometer Software'
_computing_data_collection 'STOE Diffractometer Software (Stoe & Cie, 1993)'
_computing_data_reduction 'STOE Diffractometer Software'
_computing_molecular_graphics 'PLATON (Spek, 1990)'
_computing_publication_material SHELXL97
_computing_structure_refinement 'SHELXL97 (Sheldrick, 1997)'
_computing_structure_solution 'SHELXS86 (Sheldrick, 1986)'
_diffrn_ambient_temperature 293(2)
_diffrn_measured_fraction_theta_full .998
_diffrn_measured_fraction_theta_max .998
_diffrn_measurement_device_type 'STOE for-circle diffractometer'
_diffrn_measurement_method \w-scans
_diffrn_radiation_monochromator graphite
_diffrn_radiation_source 'fine-focus sealed tube'
_diffrn_radiation_type MoK\a
_diffrn_radiation_wavelength .71073
_diffrn_reflns_av_R_equivalents .0185
_diffrn_reflns_av_sigmaI/netI .0283
_diffrn_reflns_limit_h_max 4
_diffrn_reflns_limit_h_min -7
_diffrn_reflns_limit_k_max 33
_diffrn_reflns_limit_k_min -25
_diffrn_reflns_limit_l_max 10
_diffrn_reflns_limit_l_min -10
_diffrn_reflns_number 3001
_diffrn_reflns_theta_full 27.03
_diffrn_reflns_theta_max 27.03
_diffrn_reflns_theta_min 2.56
_diffrn_standards_decay_% 3
_diffrn_standards_interval_time 90
_diffrn_standards_number 3
_exptl_absorpt_coefficient_mu .267
_exptl_absorpt_correction_type none
_exptl_crystal_colour colorless
_exptl_crystal_density_diffrn 1.384
_exptl_crystal_density_method 'not measured'
_exptl_crystal_description plate
_exptl_crystal_F_000 528
_exptl_crystal_size_max .8
_exptl_crystal_size_mid .3
_exptl_crystal_size_min .05
_refine_diff_density_max .447
_refine_diff_density_min -.389
_refine_ls_extinction_method none
_refine_ls_goodness_of_fit_ref 1.025
_refine_ls_hydrogen_treatment mixed
_refine_ls_matrix_type full
_refine_ls_number_parameters 171
_refine_ls_number_reflns 2660
_refine_ls_number_restraints 0
_refine_ls_restrained_S_all 1.025
_refine_ls_R_factor_all .0604
_refine_ls_R_factor_gt .0451
_refine_ls_shift/su_max <0.001
_refine_ls_shift/su_mean .000
_refine_ls_structure_factor_coef Fsqd
_refine_ls_weighting_details 'calc w=1/[\s^2^(Fo^2^)+(0.0656P)^2^+0.4531P] where P=(Fo^2^+2Fc^2^)/3'
_refine_ls_weighting_scheme calc
_refine_ls_wR_factor_ref .1260
_reflns_number_gt 2162
_reflns_number_total 2660
_reflns_threshold_expression I>2\s(I)
_cod_data_source_file de1169.cif
_cod_data_source_block I
_cod_original_sg_symbol_H-M 'P 21 /n'
_cod_database_code 2012020
_cod_database_fobs_code 2012020

loop_
_symmetry_equiv_pos_as_xyz
'x, y, z'
'-x+1/2, y+1/2, -z+1/2'
'-x, -y, -z'
'x-1/2, -y-1/2, z-1/2'

loop_
_atom_site_label
_atom_site_fract_x
_atom_site_fract_y
_atom_site_fract_z
_atom_site_U_iso_or_equiv
_atom_site_adp_type
_atom_site_calc_flag
_atom_site_refinement_flags
_atom_site_occupancy
_atom_site_disorder_assembly
_atom_site_disorder_group
_atom_site_type_symbol
S1 .74752(8) .190589(19) .62961(5) .03177(16) Uani d . 1 . . S
O1 .7303(3) .22032(6) .77468(16) .0393(4) Uani d . 1 . . O
O2 .5660(3) .20656(6) .50249(17) .0416(4) Uani d . 1 . . O
O3 .9874(3) .19285(6) .58114(19) .0421(4) Uani d . 1 . . O
C1 .6888(4) .12601(8) .6734(2) .0376(4) Uani d . 1 . . C
C2 .4753(5) .10355(10) .6150(3) .0555(6) Uani d . 1 . . C
H2 .3612 .1220 .5491 .067 Uiso calc R 1 . . H
C3 .4331(6) .05303(12) .6559(4) .0701(8) Uani d . 1 . . C
H3 .2887 .0377 .6162 .084 Uiso calc R 1 . . H
C4 .5962(6) .02478(11) .7530(4) .0649(8) Uani d . 1 . . C
C5 .8057(6) .04836(12) .8096(4) .0749(9) Uani d . 1 . . C
H5 .9188 .0300 .8764 .090 Uiso calc R 1 . . H
C6 .8552(5) .09854(11) .7707(3) .0585(7) Uani d . 1 . . C
H6 1.0002 .1137 .8102 .070 Uiso calc R 1 . . H
C7 .5440(8) -.03045(12) .7971(5) .1013(14) Uani d . 1 . . C
H7A .4951 -.0314 .9027 .152 Uiso calc R 1 . . H
H7B .6861 -.0510 .7942 .152 Uiso calc R 1 . . H
H7C .4177 -.0440 .7224 .152 Uiso calc R 1 . . H
N1 .7754(3) .23564(8) 1.2375(2) .0358(4) Uani d . 1 . . N
H1A .705(5) .2282(10) 1.326(3) .043(6) Uiso d . 1 . . H
H1B .694(5) .2636(11) 1.186(3) .048(7) Uiso d . 1 . . H
H1C .932(5) .2464(10) 1.261(3) .057(8) Uiso d . 1 . . H
N2 .3287(4) .17136(10) 1.0170(3) .0660(6) Uani d . 1 . . N
N3 .9688(5) .11085(11) 1.2746(4) .0798(8) Uani d . 1 . . N
C8 .7701(4) .19072(9) 1.1300(2) .0379(5) Uani d . 1 . . C
H8 .856(4) .2001(9) 1.043(3) .040(6) Uiso d . 1 . . H
C9 .5202(4) .17894(10) 1.0673(3) .0460(5) Uani d . 1 . . C
C10 .8828(4) .14550(10) 1.2127(3) .0496(6) Uani d . 1 . . C

loop_
_atom_site_aniso_label
_atom_site_aniso_U_11
_atom_site_aniso_U_22
_atom_site_aniso_U_33
_atom_site_aniso_U_12
_atom_site_aniso_U_13
_atom_site_aniso_U_23
S1 .0255(3) .0428(3) .0273(3) -.00154(19) .00438(18) .00006(19)
O1 .0380(8) .0492(9) .0310(7) .0038(6) .0044(6) -.0028(6)
O2 .0335(7) .0597(9) .0309(7) -.0018(7) .0001(6) .0078(7)
O3 .0287(7) .0521(9) .0473(9) -.0057(6) .0124(6) -.0074(7)
C1 .0336(10) .0438(11) .0366(10) -.0024(9) .0093(8) -.0004(9)
C2 .0423(13) .0523(14) .0703(17) -.0081(11) -.0010(12) -.0042(12)
C3 .0586(16) .0594(17) .095(2) -.0210(14) .0188(16) -.0116(16)
C4 .0734(19) .0470(14) .0802(19) -.0018(13) .0345(16) .0030(13)
C5 .077(2) .0641(18) .084(2) .0066(16) .0080(17) .0273(16)
C6 .0463(14) .0603(16) .0669(17) -.0037(12) -.0031(12) .0178(13)
C7 .130(3) .0505(18) .134(4) -.009(2) .060(3) .005(2)
N1 .0285(8) .0471(10) .0319(9) -.0029(8) .0032(7) .0056(8)
N2 .0430(12) .0849(17) .0677(15) -.0143(12) -.0043(11) -.0044(13)
N3 .0799(18) .0658(16) .091(2) .0199(14) -.0045(15) .0053(15)
C8 .0293(10) .0544(13) .0305(10) -.0019(9) .0057(8) .0023(9)
C9 .0399(12) .0563(14) .0413(12) -.0063(10) .0022(10) -.0003(10)
C10 .0437(13) .0535(14) .0514(14) .0027(11) .0043(11) -.0025(11)

loop_
_atom_type_symbol
_atom_type_description
_atom_type_scat_dispersion_real
_atom_type_scat_dispersion_imag
_atom_type_scat_source
C C .0033 .0016 'International Tables Vol C Tables 4.2.6.8 and 6.1.1.4'
H H .0000 .0000 'International Tables Vol C Tables 4.2.6.8 and 6.1.1.4'
N N .0061 .0033 'International Tables Vol C Tables 4.2.6.8 and 6.1.1.4'
O O .0106 .0060 'International Tables Vol C Tables 4.2.6.8 and 6.1.1.4'
S S .1246 .1234 'International Tables Vol C Tables 4.2.6.8 and 6.1.1.4'

loop_
_geom_angle_atom_site_label_1
_geom_angle_atom_site_label_2
_geom_angle_atom_site_label_3
_geom_angle
_geom_angle_publ_flag
O3 S1 O2 112.08(14) ?
O3 S1 O1 111.42(14) ?
O2 S1 O1 111.22(14) ?
O3 S1 C1 107.45(10) ?
O2 S1 C1 107.14(11) ?
O1 S1 C1 107.24(14) ?
C6 C1 C2 120.2(3) ?
C6 C1 S1 119.4(2) ?
C2 C1 S1 120.40(19) ?
C1 C2 C3 118.6(3) ?
C1 C2 H2 120.7 ?
C3 C2 H2 120.7 ?
C4 C3 C2 122.3(3) ?
C4 C3 H3 118.8 ?
C2 C3 H3 118.8 ?
C5 C4 C3 117.5(3) ?
C5 C4 C7 121.4(3) ?
C3 C4 C7 121.2(3) ?
C4 C5 C6 122.0(3) ?
C4 C5 H5 119.0 ?
C6 C5 H5 119.0 ?
C1 C6 C5 119.4(3) ?
C1 C6 H6 120.3 ?
C5 C6 H6 120.3 ?
C4 C7 H7A 109.5 ?
C4 C7 H7B 109.5 ?
H7A C7 H7B 109.5 ?
C4 C7 H7C 109.5 ?
H7A C7 H7C 109.5 ?
H7B C7 H7C 109.5 ?
C8 N1 H1A 111.0(16) ?
C8 N1 H1B 110.5(16) ?
H1A N1 H1B 108(2) ?
C8 N1 H1C 108.9(17) ?
H1A N1 H1C 112(2) ?
H1B N1 H1C 105(2) ?
C10 C8 C9 110.3(2) y
C10 C8 N1 111.1(2) y
C9 C8 N1 109.7(2) y
C10 C8 H8 109.8(14) ?
C9 C8 H8 108.7(15) ?
N1 C8 H8 107.1(14) ?
N2 C9 C8 177.8(3) ?
N3 C10 C8 179.5(3) ?

loop_
_geom_bond_atom_site_label_1
_geom_bond_atom_site_label_2
_geom_bond_site_symmetry_2
_geom_bond_distance
_geom_bond_publ_flag
S1 O3 . 1.449(3) ?
S1 O2 . 1.453(3) ?
S1 O1 . 1.457(2) ?
S1 C1 . 1.752(4) ?
C1 C6 . 1.370(4) ?
C1 C2 . 1.372(4) ?
C2 C3 . 1.380(5) ?
C2 H2 . .9300 ?
C3 C4 . 1.369(5) ?
C3 H3 . .9300 ?
C4 C5 . 1.362(5) ?
C4 C7 . 1.515(5) ?
C5 C6 . 1.376(5) ?
C5 H5 . .9300 ?
C6 H6 . .9300 ?
C7 H7A . .9600 ?
C7 H7B . .9600 ?
C7 H7C . .9600 ?
N1 C8 . 1.473(4) y
N1 H1A . .91(3) ?
N1 H1B . .93(3) ?
N1 H1C . .92(3) ?
N2 C9 . 1.127(4) y
N3 C10 . 1.120(4) y
C8 C10 . 1.469(4) y
C8 C9 . 1.473(4) y
C8 H8 . .95(3) ?

loop_
_geom_hbond_atom_site_label_D
_geom_hbond_atom_site_label_H
_geom_hbond_atom_site_label_A
_geom_hbond_site_symmetry_A
_geom_hbond_distance_DH
_geom_hbond_distance_HA
_geom_hbond_distance_DA
_geom_hbond_angle_DHA
N1 H1A O2 1_556 .91(3) 1.84(3) 2.741(4) 175(2)
N1 H1B O3 4_566 .93(3) 1.78(3) 2.701(4) 168(2)
N1 H1C O1 4_666 .92(3) 1.87(3) 2.778(5) 167(3)
C8 H8 O1 . .95(3) 2.35(2) 3.075(5) 132.3(19)
C8 H8 O2 4_666 .95(3) 2.73(2) 3.373(5) 125.8(17)
C8 H8 N2 1_655 .95(3) 2.78(3) 3.409(6) 124.2(17)

loop_
_geom_torsion_atom_site_label_1
_geom_torsion_atom_site_label_2
_geom_torsion_atom_site_label_3
_geom_torsion_atom_site_label_4
_geom_torsion
O3 S1 C1 C6 48.8(2)
O2 S1 C1 C6 169.4(2)
O1 S1 C1 C6 -71.1(2)
O3 S1 C1 C2 -133.3(2)
O2 S1 C1 C2 -12.7(2)
O1 S1 C1 C2 106.8(2)
C6 C1 C2 C3 -.2(4)
S1 C1 C2 C3 -178.2(2)
C1 C2 C3 C4 .3(5)
C2 C3 C4 C5 .1(5)
C2 C3 C4 C7 179.5(3)
C3 C4 C5 C6 -.5(5)
C7 C4 C5 C6 -179.9(3)
C2 C1 C6 C5 -.2(4)
S1 C1 C6 C5 177.8(2)
C4 C5 C6 C1 .5(5)
C10 C8 C9 N2 -172(8)
N1 C8 C9 N2 66(8)
C9 C8 C10 N3 7E1(4)
N1 C8 C10 N3 -17E1(10)

loop_
_cod_related_entry_id
_cod_related_entry_database
_cod_related_entry_code
1 ChemSpider 489470
